data_7030438
loop_
_publ_author_name
'Ma, Yu'
'Wang, Kun'
'Gao, En-Qing'
'Song, You'

_publ_section_title
;
 Mixed azide-carboxylate bridged tri- and tetranuclear Mn(II) clusters in
 coordination polymers derived from a zwitterionic dicarboxylate ligand:
 structures and magnetism.
;
_journal_issue 33
_journal_name_full 'Dalton transactions (Cambridge, England : 2003)'
_journal_page_first 7714
_journal_page_last 7722
_journal_paper_doi 10.1039/c0dt00288g
_journal_volume 39
_journal_year 2010
_chemical_formula_sum 'C14 H18 Mn2 N14 O7'
_chemical_formula_weight 604.30
_chemical_name_systematic
;
?
;
_space_group_IT_number 2
_symmetry_cell_setting triclinic
_symmetry_space_group_name_Hall '-P 1'
_symmetry_space_group_name_H-M 'P -1'
_atom_sites_solution_hydrogens geom
_atom_sites_solution_primary direct
_atom_sites_solution_secondary difmap
_audit_creation_method SHELXL-97
_cell_angle_alpha 78.3440(10)
_cell_angle_beta 73.3940(10)
_cell_angle_gamma 71.7290(10)
_cell_formula_units_Z 2
_cell_length_a 8.2653(3)
_cell_length_b 11.4037(4)
_cell_length_c 13.7104(4)
_cell_measurement_reflns_used 9399
_cell_measurement_temperature 296(2)
_cell_measurement_theta_max 28.39
_cell_measurement_theta_min 2.30
_cell_volume 1166.93(7)
_computing_cell_refinement 'Bruker SMART'
_computing_data_collection 'Bruker SMART'
_computing_data_reduction 'Bruker SHELXTL'
_computing_molecular_graphics 'Bruker SHELXTL'
_computing_publication_material 'Bruker SHELXTL'
_computing_structure_refinement 'Bruker SHELXTL'
_computing_structure_solution 'Bruker SHELXTL'
_diffrn_ambient_temperature 296(2)
_diffrn_measured_fraction_theta_full 0.982
_diffrn_measured_fraction_theta_max 0.982
_diffrn_measurement_device_type 'CCD area detector'
_diffrn_measurement_method 'phi and omega scans'
_diffrn_radiation_monochromator graphite
_diffrn_radiation_source 'fine-focus sealed tube'
_diffrn_radiation_type MoK\a
_diffrn_radiation_wavelength 0.71073
_diffrn_reflns_av_R_equivalents 0.0184
_diffrn_reflns_av_sigmaI/netI 0.0178
_diffrn_reflns_limit_h_max 10
_diffrn_reflns_limit_h_min -10
_diffrn_reflns_limit_k_max 14
_diffrn_reflns_limit_k_min -14
_diffrn_reflns_limit_l_max 16
_diffrn_reflns_limit_l_min -16
_diffrn_reflns_number 14514
_diffrn_reflns_theta_full 26.01
_diffrn_reflns_theta_max 26.01
_diffrn_reflns_theta_min 1.56
_diffrn_standards_decay_% 2.5
_exptl_absorpt_coefficient_mu 1.151
_exptl_absorpt_correction_T_max 0.9055
_exptl_absorpt_correction_T_min 0.7336
_exptl_absorpt_correction_type multi-scan
_exptl_absorpt_process_details SADABS
_exptl_crystal_colour red
_exptl_crystal_density_diffrn 1.720
_exptl_crystal_density_method 'not measured'
_exptl_crystal_description patch
_exptl_crystal_F_000 612
_exptl_crystal_size_max 0.29
_exptl_crystal_size_mid 0.23
_exptl_crystal_size_min 0.09
_refine_diff_density_max 1.262
_refine_diff_density_min -0.389
_refine_diff_density_rms 0.073
_refine_ls_extinction_method none
_refine_ls_goodness_of_fit_ref 0.969
_refine_ls_hydrogen_treatment mixed
_refine_ls_matrix_type full
_refine_ls_number_parameters 355
_refine_ls_number_reflns 4495
_refine_ls_number_restraints 20
_refine_ls_restrained_S_all 0.968
_refine_ls_R_factor_all 0.0423
_refine_ls_R_factor_gt 0.0394
_refine_ls_shift/su_max 0.000
_refine_ls_shift/su_mean 0.000
_refine_ls_structure_factor_coef Fsqd
_refine_ls_weighting_details 'calc w=1/[\s^2^(Fo^2^)+(0.0583P)^2^+2.3998P] where P=(Fo^2^+2Fc^2^)/3'
_refine_ls_weighting_scheme calc
_refine_ls_wR_factor_gt 0.1076
_refine_ls_wR_factor_ref 0.1103
_reflns_number_gt 4167
_reflns_number_total 4495
_reflns_threshold_expression >2sigma(I)
_cod_data_source_file c0dt00288g.txt
_cod_data_source_block 2
_cod_depositor_comments
;
The following automatic conversions were performed:

'_symmetry_cell_setting' value 'Triclinic' changed to 'triclinic'
according to
/usr/data/users/saulius/automatic-downloads/retrospective/RSC/lib/dictionaries/cif_core.dic
dictionary named 'cif_core.dic' version 2.4.2 from 2011-04-26.

Automatic conversion script
Id: cif_fix_values 2281 2013-09-26 08:29:07Z andrius 
;
_cod_original_sg_symbol_H-M 'P-1 '
_cod_database_code 7030438

loop_
_symmetry_equiv_pos_as_xyz
'x, y, z'
'-x, -y, -z'

loop_
_atom_site_label
_atom_site_type_symbol
_atom_site_fract_x
_atom_site_fract_y
_atom_site_fract_z
_atom_site_U_iso_or_equiv
_atom_site_adp_type
_atom_site_occupancy
_atom_site_symmetry_multiplicity
_atom_site_calc_flag
_atom_site_refinement_flags
Mn1A Mn -0.01334(5) 0.82667(4) 0.21658(3) 0.02699(13) Uani 1 1 d .
Mn2A Mn 0.17944(5) 1.04378(4) -0.01049(3) 0.02346(13) Uani 1 1 d .
C1 C 0.3731(4) 0.7801(2) 0.0816(2) 0.0248(5) Uani 1 1 d .
C2 C 0.5443(4) 0.6757(3) 0.0643(2) 0.0313(6) Uani 1 1 d .
H2A H 0.5492 0.6329 0.0087 0.038 Uiso 1 1 calc R
H2B H 0.6425 0.7119 0.0437 0.038 Uiso 1 1 calc R
C3 C 0.6921(4) 0.5696(3) 0.2017(2) 0.0325(6) Uani 1 1 d .
H3A H 0.7729 0.6159 0.1741 0.039 Uiso 1 1 calc R
C4 C 0.4434(4) 0.5194(3) 0.1954(2) 0.0343(7) Uani 1 1 d .
H4A H 0.3536 0.5312 0.1632 0.041 Uiso 1 1 calc R
C5 C 0.4529(4) 0.4354(3) 0.2827(2) 0.0360(7) Uani 1 1 d .
H5A H 0.3699 0.3906 0.3093 0.043 Uiso 1 1 calc R
C6 C 0.7069(4) 0.4862(3) 0.2887(2) 0.0335(6) Uani 1 1 d .
H6A H 0.7983 0.4759 0.3192 0.040 Uiso 1 1 calc R
C7 C 0.5865(4) 0.4179(3) 0.3307(2) 0.0285(6) Uani 1 1 d .
C8 C 0.5968(4) 0.3280(3) 0.4251(2) 0.0269(6) Uani 1 1 d .
C9 C 0.6716(4) 0.3450(3) 0.4993(2) 0.0299(6) Uani 1 1 d .
H9A H 0.7197 0.4115 0.4887 0.036 Uiso 1 1 calc R
C10 C 0.5260(4) 0.2282(3) 0.4444(2) 0.0306(6) Uani 1 1 d .
H10A H 0.4752 0.2147 0.3968 0.037 Uiso 1 1 calc R
C11 C 0.5308(4) 0.1494(3) 0.5339(2) 0.0291(6) Uani 1 1 d .
H11A H 0.4826 0.0827 0.5467 0.035 Uiso 1 1 calc R
C12 C 0.6733(4) 0.2628(3) 0.5875(2) 0.0286(6) Uani 1 1 d .
H12A H 0.7231 0.2737 0.6367 0.034 Uiso 1 1 calc R
C13 C 0.6026(3) 0.0808(3) 0.6996(2) 0.0258(6) Uani 1 1 d .
H13A H 0.6807 0.0938 0.7350 0.031 Uiso 1 1 calc R
H13B H 0.6458 -0.0043 0.6837 0.031 Uiso 1 1 calc R
C14 C 0.4181(3) 0.1007(2) 0.7700(2) 0.0231(5) Uani 1 1 d .
O1 O 0.3543(3) 0.85829(19) 0.00558(16) 0.0337(5) Uani 1 1 d .
O2 O 0.2703(3) 0.77709(19) 0.16777(15) 0.0304(4) Uani 1 1 d .
O3 O 0.4113(3) 0.0618(2) 0.86292(15) 0.0314(5) Uani 1 1 d .
O4 O 0.2925(3) 0.1506(2) 0.72993(16) 0.0384(5) Uani 1 1 d .
O5 O 0.2755(3) 1.1057(2) 0.09404(17) 0.0354(5) Uani 1 1 d D
H5C H 0.379(3) 1.069(3) 0.102(3) 0.053(12) Uiso 1 1 d D
H5D H 0.239(5) 1.174(2) 0.122(3) 0.053(12) Uiso 1 1 d D
N1 N -0.0192(4) 0.9231(4) 0.3402(2) 0.0532(8) Uani 1 1 d .
N2 N -0.0986(4) 0.9175(3) 0.4251(2) 0.0406(6) Uani 1 1 d .
N3 N -0.1779(5) 0.9134(4) 0.5099(3) 0.0652(10) Uani 1 1 d .
N4 N -0.0526(3) 1.0087(2) 0.11196(17) 0.0255(5) Uani 1 1 d U
N5 N -0.1505(6) 1.0999(4) 0.1642(3) 0.0739(11) Uani 1 1 d U
N6 N -0.2175(12) 1.1812(5) 0.2147(5) 0.191(5) Uani 1 1 d U
N7 N 0.0316(3) 1.2370(2) -0.0686(2) 0.0328(6) Uani 1 1 d .
N8 N -0.0747(4) 1.3264(3) -0.0385(2) 0.0420(7) Uani 1 1 d .
N9 N -0.1798(7) 1.4148(4) -0.0131(4) 0.0962(17) Uani 1 1 d .
N10 N 0.0219(4) 0.6406(3) 0.3040(3) 0.0600(10) Uani 1 1 d .
N11 N -0.0707(4) 0.6184(3) 0.3830(2) 0.0405(6) Uani 1 1 d .
N12 N -0.1622(5) 0.5921(3) 0.4610(3) 0.0570(8) Uani 1 1 d .
N13 N 0.5621(3) 0.5843(2) 0.15646(18) 0.0278(5) Uani 1 1 d .
N14 N 0.6040(3) 0.1669(2) 0.60339(16) 0.0240(5) Uani 1 1 d .
OW1 O 0.1558(7) 1.3323(4) 0.1617(3) 0.1068(16) Uani 1 1 d D
H1D H 0.070(7) 1.376(4) 0.138(5) 0.160 Uiso 1 1 d D
H1C H 0.123(9) 1.315(6) 0.2283(12) 0.160 Uiso 1 1 d D
OW2 O 0.0909(5) 1.3219(3) 0.3701(2) 0.0671(8) Uani 1 1 d D
H2C H 0.092(8) 1.366(4) 0.414(3) 0.101 Uiso 1 1 d D
H2D H 0.118(8) 1.245(2) 0.397(4) 0.10(2) Uiso 1 1 d D

loop_
_atom_site_aniso_label
_atom_site_aniso_U_11
_atom_site_aniso_U_22
_atom_site_aniso_U_33
_atom_site_aniso_U_23
_atom_site_aniso_U_13
_atom_site_aniso_U_12
Mn1A 0.0210(2) 0.0335(2) 0.0221(2) 0.00277(17) -0.00453(16) -0.00581(17)
Mn2A 0.0210(2) 0.0262(2) 0.0198(2) 0.00373(16) -0.00397(15) -0.00665(16)
C1 0.0244(13) 0.0238(13) 0.0247(14) 0.0015(10) -0.0061(11) -0.0070(11)
C2 0.0314(15) 0.0266(14) 0.0237(14) 0.0069(11) -0.0012(11) -0.0021(12)
C3 0.0282(14) 0.0307(15) 0.0331(15) 0.0061(12) -0.0035(12) -0.0102(12)
C4 0.0357(16) 0.0285(15) 0.0383(16) 0.0084(12) -0.0157(13) -0.0100(12)
C5 0.0360(16) 0.0351(16) 0.0368(17) 0.0122(13) -0.0130(13) -0.0159(13)
C6 0.0323(15) 0.0365(16) 0.0308(15) 0.0067(12) -0.0111(12) -0.0118(13)
C7 0.0300(14) 0.0264(14) 0.0236(13) 0.0025(11) -0.0046(11) -0.0053(11)
C8 0.0251(13) 0.0274(14) 0.0234(13) 0.0026(11) -0.0041(11) -0.0055(11)
C9 0.0309(15) 0.0302(14) 0.0293(15) 0.0041(11) -0.0073(12) -0.0139(12)
C10 0.0392(16) 0.0314(15) 0.0232(14) 0.0039(11) -0.0111(12) -0.0137(13)
C11 0.0356(15) 0.0285(14) 0.0232(13) 0.0015(11) -0.0055(11) -0.0130(12)
C12 0.0255(14) 0.0348(15) 0.0248(14) 0.0018(11) -0.0060(11) -0.0107(12)
C13 0.0227(13) 0.0301(14) 0.0192(13) 0.0054(10) -0.0033(10) -0.0067(11)
C14 0.0229(13) 0.0229(12) 0.0206(13) 0.0039(10) -0.0029(10) -0.0085(10)
O1 0.0334(11) 0.0285(10) 0.0284(10) 0.0086(8) -0.0072(9) -0.0011(9)
O2 0.0242(10) 0.0344(11) 0.0245(10) 0.0021(8) -0.0018(8) -0.0038(8)
O3 0.0254(10) 0.0448(12) 0.0197(9) 0.0079(8) -0.0038(8) -0.0122(9)
O4 0.0223(10) 0.0585(14) 0.0255(10) 0.0113(10) -0.0051(8) -0.0093(10)
O5 0.0279(11) 0.0424(13) 0.0374(12) -0.0077(10) -0.0111(9) -0.0070(9)
N1 0.0449(17) 0.087(3) 0.0323(16) -0.0168(15) -0.0038(13) -0.0233(17)
N2 0.0396(15) 0.0420(15) 0.0362(17) -0.0109(12) -0.0091(13) -0.0017(12)
N3 0.081(3) 0.059(2) 0.0401(19) -0.0120(16) 0.0043(18) -0.0114(19)
N4 0.0237(11) 0.0271(11) 0.0235(11) 0.0075(9) -0.0055(9) -0.0106(9)
N5 0.087(3) 0.059(2) 0.059(2) -0.0052(18) -0.005(2) -0.008(2)
N6 0.284(10) 0.060(3) 0.089(4) -0.016(3) 0.082(5) 0.037(4)
N7 0.0340(13) 0.0279(13) 0.0321(13) 0.0010(10) -0.0081(11) -0.0050(11)
N8 0.0448(16) 0.0361(15) 0.0392(15) -0.0076(12) -0.0114(12) 0.0003(13)
N9 0.100(4) 0.073(3) 0.098(3) -0.046(3) -0.034(3) 0.034(3)
N10 0.0408(17) 0.0522(19) 0.060(2) 0.0281(16) -0.0023(15) -0.0062(14)
N11 0.0391(15) 0.0324(14) 0.0476(18) 0.0073(12) -0.0131(14) -0.0114(12)
N12 0.063(2) 0.055(2) 0.0485(19) 0.0056(15) -0.0035(16) -0.0256(17)
N13 0.0277(12) 0.0226(11) 0.0249(12) 0.0042(9) -0.0034(9) -0.0025(9)
N14 0.0224(11) 0.0277(11) 0.0179(11) 0.0033(9) -0.0023(8) -0.0071(9)
OW1 0.155(4) 0.070(2) 0.069(2) -0.0166(19) -0.012(3) -0.001(2)
OW2 0.085(2) 0.061(2) 0.0563(18) -0.0049(15) -0.0185(16) -0.0200(18)

loop_
_atom_type_symbol
_atom_type_description
_atom_type_scat_dispersion_real
_atom_type_scat_dispersion_imag
_atom_type_scat_source
C C 0.0033 0.0016 'International Tables Vol C Tables 4.2.6.8 and 6.1.1.4'
H H 0.0000 0.0000 'International Tables Vol C Tables 4.2.6.8 and 6.1.1.4'
N N 0.0061 0.0033 'International Tables Vol C Tables 4.2.6.8 and 6.1.1.4'
O O 0.0106 0.0060 'International Tables Vol C Tables 4.2.6.8 and 6.1.1.4'
Mn Mn 0.3368 0.7283 'International Tables Vol C Tables 4.2.6.8 and 6.1.1.4'

loop_
_geom_angle_atom_site_label_1
_geom_angle_atom_site_label_2
_geom_angle_atom_site_label_3
_geom_angle
_geom_angle_site_symmetry_1
_geom_angle_site_symmetry_3
O4 Mn1A O2 172.24(9) 2_566 .
O4 Mn1A N1 90.42(11) 2_566 .
O2 Mn1A N1 93.05(10) . .
O4 Mn1A N10 87.15(10) 2_566 .
O2 Mn1A N10 85.58(10) . .
N1 Mn1A N10 96.23(15) . .
O4 Mn1A N4 92.15(8) 2_566 .
O2 Mn1A N4 94.77(8) . .
N1 Mn1A N4 90.26(12) . .
N10 Mn1A N4 173.48(13) . .
O4 Mn1A N7 86.86(9) 2_566 2_575
O2 Mn1A N7 91.05(9) . 2_575
N1 Mn1A N7 168.53(12) . 2_575
N10 Mn1A N7 94.77(13) . 2_575
N4 Mn1A N7 78.72(9) . 2_575
O5 Mn2A O1 92.18(9) . .
O5 Mn2A O3 91.72(8) . 1_564
O1 Mn2A O3 78.85(8) . 1_564
O5 Mn2A N4 174.15(9) . 2_575
O1 Mn2A N4 92.43(9) . 2_575
O3 Mn2A N4 92.71(8) 1_564 2_575
O5 Mn2A N4 92.45(9) . .
O1 Mn2A N4 97.42(8) . .
O3 Mn2A N4 174.52(9) 1_564 .
N4 Mn2A N4 83.38(9) 2_575 .
O5 Mn2A N7 95.15(9) . .
O1 Mn2A N7 165.85(9) . .
O3 Mn2A N7 88.83(9) 1_564 .
N4 Mn2A N7 81.12(9) 2_575 .
N4 Mn2A N7 94.35(9) . .
O1 C1 O2 127.9(3) . .
O1 C1 C2 114.4(2) . .
O2 C1 C2 117.7(2) . .
N13 C2 C1 112.9(2) . .
N13 C2 H2A 109.0 . .
C1 C2 H2A 109.0 . .
N13 C2 H2B 109.0 . .
C1 C2 H2B 109.0 . .
H2A C2 H2B 107.8 . .
N13 C3 C6 120.4(3) . .
N13 C3 H3A 119.8 . .
C6 C3 H3A 119.8 . .
N13 C4 C5 120.7(3) . .
N13 C4 H4A 119.7 . .
C5 C4 H4A 119.7 . .
C4 C5 C7 119.7(3) . .
C4 C5 H5A 120.2 . .
C7 C5 H5A 120.2 . .
C3 C6 C7 120.2(3) . .
C3 C6 H6A 119.9 . .
C7 C6 H6A 119.9 . .
C6 C7 C5 118.3(3) . .
C6 C7 C8 121.9(3) . .
C5 C7 C8 119.9(3) . .
C10 C8 C9 118.2(3) . .
C10 C8 C7 120.9(3) . .
C9 C8 C7 120.8(3) . .
C12 C9 C8 119.4(3) . .
C12 C9 H9A 120.3 . .
C8 C9 H9A 120.3 . .
C11 C10 C8 119.8(3) . .
C11 C10 H10A 120.1 . .
C8 C10 H10A 120.1 . .
N14 C11 C10 121.0(3) . .
N14 C11 H11A 119.5 . .
C10 C11 H11A 119.5 . .
N14 C12 C9 120.7(3) . .
N14 C12 H12A 119.6 . .
C9 C12 H12A 119.6 . .
N14 C13 C14 111.5(2) . .
N14 C13 H13A 109.3 . .
C14 C13 H13A 109.3 . .
N14 C13 H13B 109.3 . .
C14 C13 H13B 109.3 . .
H13A C13 H13B 108.0 . .
O4 C14 O3 127.0(3) . .
O4 C14 C13 117.6(2) . .
O3 C14 C13 115.4(2) . .
C1 O1 Mn2A 131.79(19) . .
C1 O2 Mn1A 132.31(18) . .
C14 O3 Mn2A 128.89(18) . 1_546
C14 O4 Mn1A 133.62(18) . 2_566
Mn2A O5 H5C 119(2) . .
Mn2A O5 H5D 131(2) . .
H5C O5 H5D 108(3) . .
N2 N1 Mn1A 129.6(3) . .
N3 N2 N1 179.2(4) . .
N5 N4 Mn2A 115.2(3) . 2_575
N5 N4 Mn2A 117.1(2) . .
Mn2A N4 Mn2A 96.62(9) 2_575 .
N5 N4 Mn1A 110.4(2) . .
Mn2A N4 Mn1A 97.09(9) 2_575 .
Mn2A N4 Mn1A 117.92(10) . .
N6 N5 N4 170.6(8) . .
N8 N7 Mn2A 140.9(2) . .
N8 N7 Mn1A 117.7(2) . 2_575
Mn2A N7 Mn1A 93.59(9) . 2_575
N9 N8 N7 177.1(4) . .
N11 N10 Mn1A 123.2(3) . .
N12 N11 N10 177.6(4) . .
C3 N13 C4 120.8(2) . .
C3 N13 C2 120.4(2) . .
C4 N13 C2 118.8(2) . .
C11 N14 C12 120.8(2) . .
C11 N14 C13 119.0(2) . .
C12 N14 C13 120.2(2) . .
H1D OW1 H1C 110(3) . .
H2C OW2 H2D 107(3) . .

loop_
_geom_bond_atom_site_label_1
_geom_bond_atom_site_label_2
_geom_bond_distance
_geom_bond_site_symmetry_2
Mn1A O4 2.159(2) 2_566
Mn1A O2 2.165(2) .
Mn1A N1 2.181(3) .
Mn1A N10 2.192(3) .
Mn1A N4 2.261(2) .
Mn1A N7 2.346(3) 2_575
Mn2A O5 2.144(2) .
Mn2A O1 2.165(2) .
Mn2A O3 2.2200(19) 1_564
Mn2A N4 2.226(2) 2_575
Mn2A N4 2.242(2) .
Mn2A N7 2.267(2) .
C1 O1 1.239(3) .
C1 O2 1.244(3) .
C1 C2 1.531(4) .
C2 N13 1.477(3) .
C2 H2A 0.9700 .
C2 H2B 0.9700 .
C3 N13 1.339(4) .
C3 C6 1.376(4) .
C3 H3A 0.9300 .
C4 N13 1.339(4) .
C4 C5 1.379(4) .
C4 H4A 0.9300 .
C5 C7 1.385(4) .
C5 H5A 0.9300 .
C6 C7 1.381(4) .
C6 H6A 0.9300 .
C7 C8 1.486(4) .
C8 C10 1.383(4) .
C8 C9 1.403(4) .
C9 C12 1.373(4) .
C9 H9A 0.9300 .
C10 C11 1.369(4) .
C10 H10A 0.9300 .
C11 N14 1.339(4) .
C11 H11A 0.9300 .
C12 N14 1.340(4) .
C12 H12A 0.9300 .
C13 N14 1.476(3) .
C13 C14 1.529(4) .
C13 H13A 0.9700 .
C13 H13B 0.9700 .
C14 O4 1.238(3) .
C14 O3 1.253(3) .
O3 Mn2A 2.2200(19) 1_546
O4 Mn1A 2.159(2) 2_566
O5 H5C 0.853(18) .
O5 H5D 0.863(18) .
N1 N2 1.161(4) .
N2 N3 1.160(4) .
N4 N5 1.301(5) .
N4 Mn2A 2.226(2) 2_575
N5 N6 1.168(6) .
N7 N8 1.176(4) .
N7 Mn1A 2.346(3) 2_575
N8 N9 1.146(5) .
N10 N11 1.166(4) .
N11 N12 1.165(4) .
OW1 H1D 0.84(2) .
OW1 H1C 0.876(18) .
OW2 H2C 0.864(19) .
OW2 H2D 0.860(19) .
